data_7152094
loop_
_publ_author_name
'Company\'o, Xavier'
'Valero, Guillem'
'Ceban, Victor'
'Calvet, Teresa'
'Font-Bard\'ia, Merc\'e'
'Moyano, Albert'
'Rios, Ramon'

_publ_section_title
;
 Enantioselective organocatalytic asymmetric allylic alkylation.
 Bis(phenylsulfonyl)methane addition to MBH carbonates.
;
_journal_issue 23
_journal_name_full 'Organic &amp; biomolecular chemistry'
_journal_page_first 7986
_journal_page_last 7989
_journal_paper_doi 10.1039/c1ob06308a
_journal_volume 9
_journal_year 2011
_chemical_absolute_configuration rm
_chemical_formula_moiety 'C24 H22 O6 S2'
_chemical_formula_sum 'C24 H22 O6 S2'
_chemical_formula_weight 470.54
_chemical_name_systematic
;
?
;
_space_group_IT_number 19
_symmetry_cell_setting orthorhombic
_symmetry_space_group_name_Hall 'P 2ac 2ab'
_symmetry_space_group_name_H-M 'P 21 21 21'
_atom_sites_solution_hydrogens geom
_atom_sites_solution_primary direct
_atom_sites_solution_secondary difmap
_audit_creation_method SHELXL-97
_cell_angle_alpha 90.00
_cell_angle_beta 90.00
_cell_angle_gamma 90.00
_cell_formula_units_Z 4
_cell_length_a 5.919(3)
_cell_length_b 14.531(5)
_cell_length_c 25.735(11)
_cell_measurement_reflns_used 185
_cell_measurement_temperature 105(2)
_cell_measurement_theta_max 31
_cell_measurement_theta_min 3
_cell_volume 2213.4(17)
_computing_cell_refinement 'AUTOMAR (Claudio Klein, 2007)'
_computing_data_collection 'MARXDS (Claudio Klein, 2005)'
_computing_data_reduction 'MARSCALE (Claudio Klein, 2007)'
_computing_molecular_graphics 'ORTEP (Brueggermann and Smith, 1990)'
_computing_publication_material 'PLATON (Spek, 1990)'
_computing_structure_refinement 'SHELXL-97 (Sheldrick, 1997)'
_computing_structure_solution 'SHELXS-97 (Sheldrick, 1997)'
_diffrn_ambient_temperature 105(2)
_diffrn_measured_fraction_theta_full 0.940
_diffrn_measured_fraction_theta_max 0.809
_diffrn_measurement_device_type 'MAR345 with image plate detector'
_diffrn_measurement_method 'phi scan'
_diffrn_radiation_monochromator graphite
_diffrn_radiation_source 'fine-focus sealed tube'
_diffrn_radiation_type MoK\a
_diffrn_radiation_wavelength 0.71073
_diffrn_reflns_av_R_equivalents 0.0768
_diffrn_reflns_av_sigmaI/netI 0.0538
_diffrn_reflns_limit_h_max 7
_diffrn_reflns_limit_h_min -8
_diffrn_reflns_limit_k_max 20
_diffrn_reflns_limit_k_min -19
_diffrn_reflns_limit_l_max 38
_diffrn_reflns_limit_l_min -38
_diffrn_reflns_number 16387
_diffrn_reflns_theta_full 25.00
_diffrn_reflns_theta_max 32.35
_diffrn_reflns_theta_min 1.58
_exptl_absorpt_coefficient_mu 0.280
_exptl_absorpt_correction_type none
_exptl_crystal_colour colourless
_exptl_crystal_density_diffrn 1.412
_exptl_crystal_density_method 'not measured'
_exptl_crystal_description prism
_exptl_crystal_F_000 984
_exptl_crystal_size_max 0.1
_exptl_crystal_size_mid 0.09
_exptl_crystal_size_min 0.08
_refine_diff_density_max 0.562
_refine_diff_density_min -0.767
_refine_diff_density_rms 0.116
_refine_ls_abs_structure_details 'Flack H D (1983), Acta Cryst. A39, 876-881'
_refine_ls_abs_structure_Flack -0.09(13)
_refine_ls_extinction_coef 0.016(2)
_refine_ls_extinction_expression Fc^*^=kFc[1+0.001xFc^2^\l^3^/sin(2\q)]^-1/4^
_refine_ls_extinction_method SHELXL
_refine_ls_goodness_of_fit_ref 1.098
_refine_ls_hydrogen_treatment mixed
_refine_ls_matrix_type full
_refine_ls_number_parameters 351
_refine_ls_number_reflns 5891
_refine_ls_number_restraints 0
_refine_ls_restrained_S_all 1.098
_refine_ls_R_factor_all 0.0965
_refine_ls_R_factor_gt 0.0779
_refine_ls_shift/su_max 0.001
_refine_ls_shift/su_mean 0.000
_refine_ls_structure_factor_coef Fsqd
_refine_ls_weighting_details 'calc w=1/[\s^2^(Fo^2^)+(0.0785P)^2^+5.2849P] where P=(Fo^2^+2Fc^2^)/3'
_refine_ls_weighting_scheme calc
_refine_ls_wR_factor_gt 0.1815
_refine_ls_wR_factor_ref 0.2035
_reflns_number_gt 5116
_reflns_number_total 5891
_reflns_threshold_expression >2sigma(I)
_cod_data_source_file c1ob06308a.txt
_cod_data_source_block xcpm80
_cod_original_sg_symbol_H-M P212121
_cod_database_code 7152094

loop_
_symmetry_equiv_pos_as_xyz
'x, y, z'
'-x+1/2, -y, z+1/2'
'x+1/2, -y+1/2, -z'
'-x, y+1/2, -z+1/2'

loop_
_atom_site_label
_atom_site_type_symbol
_atom_site_fract_x
_atom_site_fract_y
_atom_site_fract_z
_atom_site_U_iso_or_equiv
_atom_site_adp_type
_atom_site_occupancy
_atom_site_symmetry_multiplicity
_atom_site_calc_flag
_atom_site_refinement_flags
S1 S 0.86548(18) 0.46297(8) 0.80146(4) 0.0278(2) Uani 1 1 d .
S2 S 1.02906(19) 0.41301(8) 0.90672(4) 0.0286(2) Uani 1 1 d .
O1 O 0.6249(7) 0.8109(2) 0.83489(13) 0.0378(8) Uani 1 1 d .
O2 O 0.9733(7) 0.7753(2) 0.86302(14) 0.0389(8) Uani 1 1 d .
O3 O 1.1039(5) 0.4712(2) 0.79171(12) 0.0307(7) Uani 1 1 d .
O4 O 0.7140(6) 0.5216(2) 0.77314(12) 0.0329(7) Uani 1 1 d .
O5 O 1.2410(5) 0.4614(2) 0.91037(12) 0.0313(7) Uani 1 1 d .
O6 O 1.0277(6) 0.3241(2) 0.88222(12) 0.0328(7) Uani 1 1 d .
C1 C 1.0478(8) 0.6472(3) 0.96748(17) 0.0298(9) Uani 1 1 d .
C2 C 1.0411(9) 0.6668(3) 1.02078(18) 0.0326(9) Uani 1 1 d .
C3 C 0.8517(9) 0.6458(3) 1.04986(17) 0.0323(9) Uani 1 1 d .
C4 C 0.6640(8) 0.6054(3) 1.02589(18) 0.0324(9) Uani 1 1 d .
C5 C 0.6672(7) 0.5883(3) 0.97231(16) 0.0285(8) Uani 1 1 d .
H5 H 0.5400 0.5640 0.9561 0.034 Uiso 1 1 calc R
C6 C 0.8617(7) 0.6075(3) 0.94290(16) 0.0265(8) Uani 1 1 d .
C7 C 0.8628(8) 0.5896(3) 0.88404(15) 0.0273(8) Uani 1 1 d .
C8 C 0.6908(8) 0.6561(3) 0.85996(16) 0.0278(9) Uani 1 1 d .
C9 C 0.7802(8) 0.7516(3) 0.85306(17) 0.0314(9) Uani 1 1 d .
C10 C 0.6910(12) 0.9067(4) 0.8303(2) 0.0467(14) Uani 1 1 d .
H10 H 0.5588 0.9441 0.8257 0.056 Uiso 1 1 calc R
H10A H 0.7892 0.9140 0.8009 0.056 Uiso 1 1 calc R
H10B H 0.7688 0.9253 0.8613 0.056 Uiso 1 1 calc R
C11 C 0.4767(8) 0.6365(4) 0.84909(17) 0.0333(10) Uani 1 1 d .
C12 C 0.8249(8) 0.4870(3) 0.87157(16) 0.0282(9) Uani 1 1 d .
C13 C 0.7802(7) 0.3476(3) 0.79202(16) 0.0290(9) Uani 1 1 d .
C14 C 0.5607(8) 0.3200(3) 0.8053(2) 0.0338(10) Uani 1 1 d .
C15 C 0.5043(9) 0.2276(4) 0.7984(2) 0.0384(10) Uani 1 1 d .
C16 C 0.6591(9) 0.1645(4) 0.77799(19) 0.0377(11) Uani 1 1 d .
H16 H 0.6188 0.1030 0.7738 0.045 Uiso 1 1 calc R
C17 C 0.8711(10) 0.1941(3) 0.76418(18) 0.0354(10) Uani 1 1 d .
C18 C 0.9345(8) 0.2856(3) 0.77087(17) 0.0314(9) Uani 1 1 d .
C19 C 0.9159(8) 0.3977(3) 0.96990(17) 0.0298(9) Uani 1 1 d .
C20 C 1.0492(8) 0.4205(3) 1.01229(17) 0.0315(9) Uani 1 1 d .
H20 H 1.1875 0.4498 1.0078 0.038 Uiso 1 1 calc R
C21 C 0.9708(10) 0.3983(4) 1.06196(18) 0.0404(11) Uani 1 1 d .
C22 C 0.7618(10) 0.3567(4) 1.0682(2) 0.0428(12) Uani 1 1 d .
C23 C 0.6317(10) 0.3344(4) 1.0250(2) 0.0388(11) Uani 1 1 d .
H23 H 0.4921 0.3061 1.0294 0.08(2) Uiso 1 1 calc R
C24 C 0.7081(8) 0.3540(4) 0.97533(19) 0.0343(10) Uani 1 1 d .
H1 H 1.197(9) 0.661(4) 0.9453(19) 0.028(13) Uiso 1 1 d .
H2 H 1.172(11) 0.695(4) 1.035(2) 0.048(17) Uiso 1 1 d .
H3 H 0.849(9) 0.655(4) 1.0906(19) 0.030(13) Uiso 1 1 d .
H4 H 0.521(9) 0.588(3) 1.0487(18) 0.025(12) Uiso 1 1 d .
H7 H 1.019(9) 0.611(3) 0.8696(17) 0.021(11) Uiso 1 1 d .
H11 H 0.389(12) 0.687(5) 0.838(2) 0.052(19) Uiso 1 1 d .
H11A H 0.410(10) 0.574(4) 0.855(2) 0.040(16) Uiso 1 1 d .
H12 H 0.673(9) 0.463(4) 0.8807(18) 0.023(12) Uiso 1 1 d .
H14 H 0.448(9) 0.369(4) 0.8170(19) 0.028(13) Uiso 1 1 d .
H15 H 0.348(14) 0.204(5) 0.809(3) 0.08(2) Uiso 1 1 d .
H17 H 0.991(11) 0.149(4) 0.750(2) 0.039(15) Uiso 1 1 d .
H18 H 1.099(12) 0.309(5) 0.762(3) 0.055(19) Uiso 1 1 d .
H21 H 1.064(12) 0.413(5) 1.094(2) 0.055(19) Uiso 1 1 d .
H22 H 0.702(10) 0.340(4) 1.106(2) 0.036(15) Uiso 1 1 d .
H24 H 0.619(10) 0.335(4) 0.942(2) 0.041(15) Uiso 1 1 d .

loop_
_atom_site_aniso_label
_atom_site_aniso_U_11
_atom_site_aniso_U_22
_atom_site_aniso_U_33
_atom_site_aniso_U_23
_atom_site_aniso_U_13
_atom_site_aniso_U_12
S1 0.0283(5) 0.0247(6) 0.0302(4) -0.0002(4) 0.0006(4) 0.0004(4)
S2 0.0282(5) 0.0267(6) 0.0310(5) 0.0003(4) -0.0018(4) 0.0017(4)
O1 0.045(2) 0.0255(18) 0.0429(18) 0.0038(13) 0.0014(15) 0.0071(16)
O2 0.0389(19) 0.0307(19) 0.0469(19) 0.0003(14) -0.0021(15) -0.0067(16)
O3 0.0284(15) 0.0271(17) 0.0365(15) -0.0051(12) 0.0055(11) -0.0030(13)
O4 0.0374(17) 0.0297(19) 0.0316(15) 0.0018(12) -0.0003(12) 0.0028(14)
O5 0.0275(15) 0.0317(18) 0.0346(15) 0.0040(13) 0.0000(11) -0.0005(14)
O6 0.0400(18) 0.0256(17) 0.0329(15) -0.0020(11) -0.0055(13) 0.0054(14)
C1 0.0257(19) 0.023(2) 0.040(2) 0.0023(16) -0.0013(16) 0.0014(18)
C2 0.035(2) 0.026(3) 0.037(2) -0.0023(16) -0.0080(18) -0.0020(19)
C3 0.038(2) 0.028(2) 0.031(2) -0.0050(16) -0.0050(17) 0.006(2)
C4 0.032(2) 0.029(3) 0.036(2) -0.0011(16) 0.0016(16) 0.0082(19)
C5 0.027(2) 0.028(2) 0.0310(18) -0.0013(16) -0.0002(14) 0.0018(17)
C6 0.0219(18) 0.024(2) 0.0332(18) 0.0029(14) -0.0010(14) 0.0036(16)
C7 0.027(2) 0.025(2) 0.0300(17) -0.0002(15) 0.0021(14) -0.0006(18)
C8 0.032(2) 0.025(2) 0.0268(18) -0.0022(15) 0.0022(14) 0.0012(17)
C9 0.036(2) 0.025(3) 0.032(2) -0.0002(16) 0.0021(16) 0.0042(19)
C10 0.071(4) 0.025(3) 0.044(3) 0.007(2) 0.009(2) 0.009(3)
C11 0.030(2) 0.037(3) 0.033(2) 0.0013(17) 0.0033(16) 0.006(2)
C12 0.028(2) 0.025(2) 0.0308(19) 0.0017(15) -0.0010(14) 0.0049(17)
C13 0.029(2) 0.027(2) 0.0307(19) 0.0018(15) -0.0041(15) -0.0014(18)
C14 0.031(2) 0.027(3) 0.044(2) -0.0020(18) -0.0028(18) -0.0008(18)
C15 0.035(3) 0.034(3) 0.046(3) 0.0016(19) -0.005(2) -0.006(2)
C16 0.049(3) 0.025(3) 0.039(2) -0.0012(18) -0.008(2) -0.005(2)
C17 0.046(3) 0.024(2) 0.036(2) -0.0054(16) -0.0037(19) 0.001(2)
C18 0.033(2) 0.029(3) 0.032(2) -0.0022(16) -0.0019(16) 0.0017(18)
C19 0.031(2) 0.024(2) 0.035(2) -0.0011(15) 0.0013(15) 0.0016(17)
C20 0.033(2) 0.023(2) 0.039(2) 0.0007(16) -0.0043(16) 0.0010(19)
C21 0.051(3) 0.037(3) 0.033(2) 0.0033(18) -0.005(2) -0.002(2)
C22 0.054(3) 0.039(3) 0.035(2) 0.005(2) 0.004(2) -0.005(3)
C23 0.041(3) 0.028(3) 0.047(3) 0.0050(19) 0.003(2) -0.003(2)
C24 0.034(2) 0.027(3) 0.041(2) 0.0015(18) 0.0001(18) 0.001(2)

loop_
_atom_type_symbol
_atom_type_description
_atom_type_scat_dispersion_real
_atom_type_scat_dispersion_imag
_atom_type_scat_source
C C 0.0033 0.0016 'International Tables Vol C Tables 4.2.6.8 and 6.1.1.4'
H H 0.0000 0.0000 'International Tables Vol C Tables 4.2.6.8 and 6.1.1.4'
O O 0.0106 0.0060 'International Tables Vol C Tables 4.2.6.8 and 6.1.1.4'
S S 0.1246 0.1234 'International Tables Vol C Tables 4.2.6.8 and 6.1.1.4'

loop_
_geom_angle_atom_site_label_1
_geom_angle_atom_site_label_2
_geom_angle_atom_site_label_3
_geom_angle
O4 S1 O3 118.3(2)
O4 S1 C13 108.3(2)
O3 S1 C13 109.6(2)
O4 S1 C12 107.5(2)
O3 S1 C12 106.3(2)
C13 S1 C12 106.0(2)
O6 S2 O5 118.2(2)
O6 S2 C19 106.7(2)
O5 S2 C19 109.3(2)
O6 S2 C12 107.7(2)
O5 S2 C12 108.4(2)
C19 S2 C12 105.9(2)
C9 O1 C10 117.3(5)
C6 C1 C2 120.3(4)
C6 C1 H1 119(3)
C2 C1 H1 120(3)
C3 C2 C1 120.6(4)
C3 C2 H2 123(4)
C1 C2 H2 116(4)
C2 C3 C4 119.9(4)
C2 C3 H3 121(3)
C4 C3 H3 119(3)
C3 C4 C5 119.8(4)
C3 C4 H4 119(3)
C5 C4 H4 121(3)
C4 C5 C6 120.4(4)
C4 C5 H5 119.8
C6 C5 H5 119.8
C1 C6 C5 119.0(4)
C1 C6 C7 120.9(4)
C5 C6 C7 120.0(4)
C8 C7 C6 106.8(3)
C8 C7 C12 115.3(4)
C6 C7 C12 111.6(4)
C8 C7 H7 105(3)
C6 C7 H7 108(3)
C12 C7 H7 110(3)
C11 C8 C9 120.8(5)
C11 C8 C7 125.7(5)
C9 C8 C7 113.4(4)
O2 C9 O1 122.2(5)
O2 C9 C8 124.6(4)
O1 C9 C8 113.2(4)
O1 C10 H10 109.5
O1 C10 H10A 109.5
H10 C10 H10A 109.5
O1 C10 H10B 109.5
H10 C10 H10B 109.5
H10A C10 H10B 109.5
C8 C11 H11 115(4)
C8 C11 H11A 122(3)
H11 C11 H11A 122(5)
C7 C12 S2 111.4(3)
C7 C12 S1 111.5(3)
S2 C12 S1 106.3(2)
C7 C12 H12 115(3)
S2 C12 H12 106(3)
S1 C12 H12 106(3)
C18 C13 C14 121.2(4)
C18 C13 S1 118.7(4)
C14 C13 S1 120.1(4)
C15 C14 C13 117.8(5)
C15 C14 H14 124(3)
C13 C14 H14 118(3)
C14 C15 C16 121.5(5)
C14 C15 H15 120(4)
C16 C15 H15 119(4)
C17 C16 C15 119.3(5)
C17 C16 H16 120.3
C15 C16 H16 120.3
C16 C17 C18 120.9(5)
C16 C17 H17 121(3)
C18 C17 H17 118(3)
C17 C18 C13 119.3(5)
C17 C18 H18 122(4)
C13 C18 H18 119(4)
C20 C19 C24 122.2(4)
C20 C19 S2 118.5(4)
C24 C19 S2 118.9(4)
C19 C20 C21 118.4(5)
C19 C20 H20 120.8
C21 C20 H20 120.8
C22 C21 C20 120.2(5)
C22 C21 H21 118(4)
C20 C21 H21 121(4)
C21 C22 C23 120.1(5)
C21 C22 H22 120(3)
C23 C22 H22 120(3)
C24 C23 C22 120.6(5)
C24 C23 H23 119.7
C22 C23 H23 119.7
C23 C24 C19 118.4(5)
C23 C24 H24 123(3)
C19 C24 H24 119(3)

loop_
_geom_bond_atom_site_label_1
_geom_bond_atom_site_label_2
_geom_bond_distance
S1 O4 1.436(3)
S1 O3 1.439(3)
S1 C13 1.768(5)
S1 C12 1.853(4)
S2 O6 1.437(3)
S2 O5 1.442(3)
S2 C19 1.773(5)
S2 C12 1.853(4)
O1 C9 1.344(6)
O1 C10 1.450(7)
O2 C9 1.221(6)
C1 C6 1.395(6)
C1 C2 1.401(6)
C1 H1 1.07(5)
C2 C3 1.382(7)
C2 H2 0.95(7)
C3 C4 1.400(7)
C3 H3 1.06(5)
C4 C5 1.401(6)
C4 H4 1.06(5)
C5 C6 1.406(6)
C5 H5 0.9300
C6 C7 1.537(6)
C7 C8 1.534(6)
C7 C12 1.542(6)
C7 H7 1.04(5)
C8 C11 1.328(7)
C8 C9 1.496(7)
C10 H10 0.9600
C10 H10A 0.9600
C10 H10B 0.9600
C11 H11 0.94(7)
C11 H11A 1.01(6)
C12 H12 0.99(5)
C13 C18 1.393(7)
C13 C14 1.402(7)
C14 C15 1.394(7)
C14 H14 1.03(5)
C15 C16 1.399(8)
C15 H15 1.02(9)
C16 C17 1.373(8)
C16 H16 0.9300
C17 C18 1.392(7)
C17 H17 1.04(6)
C18 H18 1.05(7)
C19 C20 1.387(6)
C19 C24 1.391(7)
C20 C21 1.397(7)
C20 H20 0.9300
C21 C22 1.387(8)
C21 H21 1.02(6)
C22 C23 1.392(8)
C22 H22 1.06(6)
C23 C24 1.384(7)
C23 H23 0.9300
C24 H24 1.05(6)
